data_4313317
loop_
_publ_author_name
'Zhengtao Xu'
'David B. Mitzi'
'David R. Medeiros'

_publ_section_title
;
 [(CH3)3NCH2CH2NH3]SnI4: A Layered Perovskite with Quaternary/Primary
 Ammonium Dications and Short Interlayer Iodine-Iodine Contacts
;
_journal_name_full 'Inorganic Chemistry'
_journal_page_first 1400
_journal_page_last 1402
_journal_paper_doi 10.1021/ic0261981
_journal_volume 42
_journal_year 2003
_chemical_formula_sum 'C5 H16 I4 N2 Sn'
_chemical_formula_weight 730.49
_chemical_name_systematic
; 
 ? 
;
_space_group_IT_number 64
_symmetry_cell_setting orthorhombic
_symmetry_space_group_name_Hall '-C 2ac 2'
_symmetry_space_group_name_H-M 'C m c a'
_atom_sites_solution_hydrogens geom
_atom_sites_solution_primary direct
_atom_sites_solution_secondary difmap
_audit_creation_method SHELXL-97
_cell_angle_alpha 90.00
_cell_angle_beta 90.00
_cell_angle_gamma 90.00
_cell_formula_units_Z 8
_cell_length_a 12.6017(10)
_cell_length_b 20.2573(16)
_cell_length_c 12.5048(10)
_cell_measurement_temperature 293(2)
_cell_volume 3192.2(4)
_computing_structure_refinement 'SHELXL-97 (Sheldrick, 1997)'
_computing_structure_solution 'SHELXS-97 (Sheldrick, 1990)'
_diffrn_ambient_temperature 293(2)
_diffrn_measured_fraction_theta_full 0.999
_diffrn_measured_fraction_theta_max 0.999
_diffrn_radiation_monochromator graphite
_diffrn_radiation_source 'fine-focus sealed tube'
_diffrn_radiation_type MoK\a
_diffrn_radiation_wavelength 0.71073
_diffrn_reflns_av_R_equivalents 0.0352
_diffrn_reflns_av_sigmaI/netI 0.0148
_diffrn_reflns_limit_h_max 16
_diffrn_reflns_limit_h_min -16
_diffrn_reflns_limit_k_max 26
_diffrn_reflns_limit_k_min -26
_diffrn_reflns_limit_l_max 16
_diffrn_reflns_limit_l_min -16
_diffrn_reflns_number 16384
_diffrn_reflns_theta_full 27.54
_diffrn_reflns_theta_max 27.54
_diffrn_reflns_theta_min 2.51
_exptl_absorpt_coefficient_mu 9.307
_exptl_crystal_density_diffrn 3.040
_exptl_crystal_density_method 'not measured'
_exptl_crystal_F_000 2576
_refine_diff_density_max 1.561
_refine_diff_density_min -1.124
_refine_diff_density_rms 0.229
_refine_ls_extinction_coef 0.00026(4)
_refine_ls_extinction_expression Fc^*^=kFc[1+0.001xFc^2^\l^3^/sin(2\q)]^-1/4^
_refine_ls_extinction_method SHELXL
_refine_ls_goodness_of_fit_ref 1.112
_refine_ls_hydrogen_treatment mixed
_refine_ls_matrix_type fullcycle
_refine_ls_number_parameters 76
_refine_ls_number_reflns 1927
_refine_ls_number_restraints 0
_refine_ls_restrained_S_all 1.112
_refine_ls_R_factor_all 0.0461
_refine_ls_R_factor_gt 0.0385
_refine_ls_shift/su_max 1.717
_refine_ls_shift/su_mean 0.282
_refine_ls_structure_factor_coef Fsqd
_refine_ls_weighting_details 'calc w=1/[\s^2^(Fo^2^)+(0.0740P)^2^+0.0000P] where P=(Fo^2^+2Fc^2^)/3'
_refine_ls_weighting_scheme calc
_refine_ls_wR_factor_gt 0.1097
_refine_ls_wR_factor_ref 0.1144
_reflns_number_gt 1565
_reflns_number_total 1927
_reflns_threshold_expression >2sigma(I)
_cod_data_source_file ic0261981si20030110_034033.cif
_cod_data_source_block bs
_cod_database_code 4313317

loop_
_symmetry_equiv_pos_as_xyz
'x, y, z'
'-x, -y+1/2, z+1/2'
'-x, y+1/2, -z+1/2'
'x, -y, -z'
'x+1/2, y+1/2, z'
'-x+1/2, -y+1, z+1/2'
'-x+1/2, y+1, -z+1/2'
'x+1/2, -y+1/2, -z'
'-x, -y, -z'
'x, y-1/2, -z-1/2'
'x, -y-1/2, z-1/2'
'-x, y, z'
'-x+1/2, -y+1/2, -z'
'x+1/2, y, -z-1/2'
'x+1/2, -y, z-1/2'
'-x+1/2, y+1/2, z'

loop_
_atom_site_label
_atom_site_type_symbol
_atom_site_fract_x
_atom_site_fract_y
_atom_site_fract_z
_atom_site_U_iso_or_equiv
_atom_site_adp_type
_atom_site_occupancy
_atom_site_symmetry_multiplicity
_atom_site_calc_flag
_atom_site_refinement_flags
_atom_site_disorder_assembly
_atom_site_disorder_group
Sn Sn 0.2500 0.2500 0.0000 0.03264(18) Uani 1 2 d S . .
I1 I 0.23406(4) 0.09889(2) 0.04848(4) 0.0610(2) Uani 1 1 d . . .
I2 I 0.0000 0.26132(4) -0.00374(4) 0.0639(2) Uani 1 2 d S . .
I3 I 0.2500 0.27404(4) 0.2500 0.0654(2) Uani 1 2 d S . .
N1 N 0.0000 0.1478(6) 0.2294(8) 0.117(4) Uani 1 2 d S . .
C1 C 0.5000 0.0840(6) 0.2207(9) 0.081(3) Uani 1 2 d S . .
C2 C 0.0000 0.0280(7) 0.2195(11) 0.114(5) Uani 1 2 d S . .
N2 N 0.0000 -0.0384(4) 0.2599(4) 0.061(2) Uani 1 2 d S . .
C3 C 0.0000 -0.0927(11) 0.185(2) 0.180(8) Uani 1 2 d S . .
C4 C 0.046(3) -0.0537(11) 0.3633(16) 0.20(2) Uani 0.50 1 d P . .
C5 C 0.1309(14) -0.0409(11) 0.2692(16) 0.111(7) Uani 0.50 1 d P . .

loop_
_atom_site_aniso_label
_atom_site_aniso_U_11
_atom_site_aniso_U_22
_atom_site_aniso_U_33
_atom_site_aniso_U_23
_atom_site_aniso_U_13
_atom_site_aniso_U_12
Sn 0.0291(3) 0.0354(3) 0.0334(3) -0.00116(17) 0.00098(15) -0.00094(15)
I1 0.0750(3) 0.0340(3) 0.0739(3) 0.00439(18) 0.00782(19) -0.00112(16)
I2 0.0258(3) 0.0734(4) 0.0925(5) 0.0077(3) 0.000 0.000
I3 0.1073(6) 0.0584(4) 0.0307(3) 0.000 0.0009(2) 0.000
N1 0.171(12) 0.064(7) 0.114(7) 0.026(6) 0.000 0.000
C1 0.088(8) 0.062(7) 0.092(6) 0.007(6) 0.000 0.000
C2 0.137(13) 0.063(8) 0.144(10) 0.033(8) 0.000 0.000
N2 0.075(5) 0.057(5) 0.049(4) 0.006(3) 0.000 0.000
C3 0.159(18) 0.141(16) 0.239(19) -0.095(14) 0.000 0.000
C4 0.29(6) 0.126(17) 0.168(16) 0.079(14) -0.13(3) -0.04(2)
C5 0.074(12) 0.064(12) 0.196(18) -0.025(12) -0.030(10) 0.034(10)

loop_
_atom_type_symbol
_atom_type_description
_atom_type_scat_dispersion_real
_atom_type_scat_dispersion_imag
_atom_type_scat_source
C C 0.0033 0.0016 'International Tables Vol C Tables 4.2.6.8 and 6.1.1.4'
H H 0.0000 0.0000 'International Tables Vol C Tables 4.2.6.8 and 6.1.1.4'
N N 0.0061 0.0033 'International Tables Vol C Tables 4.2.6.8 and 6.1.1.4'
Sn Sn -0.6537 1.4246 'International Tables Vol C Tables 4.2.6.8 and 6.1.1.4'
I I -0.4742 1.8119 'International Tables Vol C Tables 4.2.6.8 and 6.1.1.4'

loop_
_geom_angle_atom_site_label_1
_geom_angle_atom_site_label_2
_geom_angle_atom_site_label_3
_geom_angle
_geom_angle_site_symmetry_1
_geom_angle_site_symmetry_3
_geom_angle_publ_flag
I1 Sn I1 180.0 13 . ?
I1 Sn I2 89.43(2) 13 . ?
I1 Sn I2 90.57(2) . . ?
I1 Sn I2 90.57(2) 13 13 ?
I1 Sn I2 89.43(2) . 13 ?
I2 Sn I2 180.00(2) . 13 ?
I1 Sn I3 92.34(2) 13 . ?
I1 Sn I3 87.66(2) . . ?
I2 Sn I3 90.198(15) . . ?
I2 Sn I3 89.802(15) 13 . ?
I1 Sn I3 87.66(2) 13 13 ?
I1 Sn I3 92.34(2) . 13 ?
I2 Sn I3 89.802(15) . 13 ?
I2 Sn I3 90.198(15) 13 13 ?
I3 Sn I3 180.00(3) . 13 ?
Sn I2 Sn 171.50(4) 8_455 . ?
Sn I3 Sn 162.29(4) . 7_545 ?
C2 C1 N1 120.9(17) 14_556 14_556 ?
C1 C2 N2 126.0(17) 14_456 . ?
C2 N2 C4 120.9(14) . . ?
C2 N2 C4 120.9(14) . 12 ?
C4 N2 C4 47(3) . 12 ?
C2 N2 C3 119.0(14) . . ?
C4 N2 C3 114.6(16) . . ?
C4 N2 C3 114.6(16) 12 . ?
C2 N2 C5 93(3) . 12 ?
C4 N2 C5 109(3) . 12 ?
C4 N2 C5 62(3) 12 12 ?
C3 N2 C5 91(3) . 12 ?
C2 N2 C5 93(3) . . ?
C4 N2 C5 62(3) . . ?
C4 N2 C5 109(3) 12 . ?
C3 N2 C5 91(3) . . ?
C5 N2 C5 171(6) 12 . ?
C5 C4 N2 65(6) . . ?
C5 C4 C4 132(6) . 12 ?
N2 C4 C4 66.5(14) . 12 ?
C4 C5 N2 53(5) . . ?

loop_
_geom_bond_atom_site_label_1
_geom_bond_atom_site_label_2
_geom_bond_distance
_geom_bond_site_symmetry_2
_geom_bond_publ_flag
Sn I1 3.1269(6) 13 ?
Sn I1 3.1269(6) . ?
Sn I2 3.1591(3) . ?
Sn I2 3.1591(3) 13 ?
Sn I3 3.1639(3) . ?
Sn I3 3.1639(3) 13 ?
I2 Sn 3.1591(3) 8_455 ?
I3 Sn 3.1639(3) 7_545 ?
N1 C1 1.44(2) 14_456 ?
C1 C2 1.36(3) 14_556 ?
C1 N1 1.44(2) 14_556 ?
C2 C1 1.36(3) 14_456 ?
C2 N2 1.44(2) . ?
N2 C4 1.45(2) . ?
N2 C4 1.45(2) 12 ?
N2 C3 1.45(2) . ?
N2 C5 1.65(8) 12 ?
N2 C5 1.65(8) . ?
C4 C5 1.61(8) . ?
C4 C4 1.16(7) 12 ?
